data_4068345
loop_
_publ_author_name
'Annunziata, Liana'
'Pappalardo, Daniela'
'Tedesco, Consiglia'
'Pellecchia, Claudio'

_publ_section_title
;
 Bis[(amidomethyl)pyridine] Zirconium(IV) Complexes: Synthesis,
 Characterization, and Activity as Olefin Polymerization Catalysts&#x2020;
;
_journal_issue 3
_journal_name_full Organometallics
_journal_page_first 688
_journal_paper_doi 10.1021/om800736w
_journal_volume 28
_journal_year 2009
_chemical_formula_moiety 'C26 H16 Cl2 F10 N4 Zr, C H2 Cl2'
_chemical_formula_sum 'C27 H18 Cl4 F10 N4 Zr'
_chemical_formula_weight 821.47
_chemical_name_systematic
; 
 ? 
;
_space_group_IT_number 14
_symmetry_cell_setting monoclinic
_symmetry_space_group_name_Hall '-P 2yn'
_symmetry_space_group_name_H-M 'P 1 21/n 1'
_atom_sites_solution_hydrogens geom
_atom_sites_solution_primary direct
_atom_sites_solution_secondary difmap
_audit_creation_method SHELXL-97
_cell_angle_alpha 90.00
_cell_angle_beta 90.512(7)
_cell_angle_gamma 90.00
_cell_formula_units_Z 4
_cell_length_a 10.752(3)
_cell_length_b 13.018(3)
_cell_length_c 22.022(5)
_cell_measurement_temperature 100(1)
_cell_volume 3082.3(13)
_computing_cell_refinement 'CrystalClear (Rigaku Inc., 2007)'
_computing_data_collection 'CrystalClear (Rigaku Inc., 2007)'
_computing_data_reduction 'CrystalClear (Rigaku Inc., 2007)'
_computing_structure_refinement 'SHELXL-97 (Sheldrick, 1997)'
_computing_structure_solution 'SIR97 (Altomare, 1994)'
_diffrn_ambient_temperature 100(1)
_diffrn_detector_area_resol_mean 13.6612
_diffrn_measured_fraction_theta_full 92.7000
_diffrn_measured_fraction_theta_max 28.1993
_diffrn_measurement_details
;
scan:
    Number of images: 180
               Slice: 0.0000 - 180.0000
         Image width: 1.0000
            Exp time: 10.0000
       Rotation axis: Phi
               Omega: 0.0000
                 Chi: 0.0000
                 Phi: 0.0000
                 XTD: 36.1283
              2theta: -10.0412
scan:
    Number of images: 50
               Slice: -22.0000 - 28.0000
         Image width: 1.0000
            Exp time: 10.0000
       Rotation axis: Omega
               Omega: 0.0000
                 Chi: -90.0000
                 Phi: 0.0000
                 XTD: 36.1283
              2theta: -10.0412
scan:
    Number of images: 50
               Slice: -22.0000 - 28.0000
         Image width: 1.0000
            Exp time: 10.0000
       Rotation axis: Omega
               Omega: 0.0000
                 Chi: -90.0000
                 Phi: 0.0000
                 XTD: 36.1283
              2theta: -10.0412

;
_diffrn_measurement_device
;
Mercury2 (2x2 bin mode)
;
_diffrn_measurement_device_details
;
AFC7: Eulerian 3 circle
;
_diffrn_measurement_method dtprofit.ref
_diffrn_orient_matrix_type d*Trek
_diffrn_orient_matrix_UB_11 -0.0232
_diffrn_orient_matrix_UB_12 -0.0091
_diffrn_orient_matrix_UB_13 -0.0896
_diffrn_orient_matrix_UB_21 -0.0744
_diffrn_orient_matrix_UB_22 0.0021
_diffrn_orient_matrix_UB_23 0.0191
_diffrn_orient_matrix_UB_31 -0.0000
_diffrn_orient_matrix_UB_32 0.0451
_diffrn_orient_matrix_UB_33 -0.0050
_diffrn_radiation_detector CCD
_diffrn_radiation_monochromator 'Graphite Monochromator'
_diffrn_radiation_source 'Sealed Tube'
_diffrn_radiation_type 'Mo K\a'
_diffrn_radiation_wavelength 0.7107
_diffrn_reflns_av_R_equivalents 0.0963
_diffrn_reflns_av_sigmaI/netI 0.1196
_diffrn_reflns_limit_h_max 9
_diffrn_reflns_limit_h_min -13
_diffrn_reflns_limit_k_max 16
_diffrn_reflns_limit_k_min -13
_diffrn_reflns_limit_l_max 28
_diffrn_reflns_limit_l_min -26
_diffrn_reflns_number 23299
_diffrn_reflns_reduction_process 'Lp corrections applied'
_diffrn_reflns_theta_full 28.1993
_diffrn_reflns_theta_max 28.1993
_diffrn_reflns_theta_min 1.8171
_diffrn_source_current 30
_diffrn_source_power 1.2
_diffrn_source_voltage 40
_exptl_absorpt_coefficient_mu 0.791
_exptl_absorpt_correction_T_max 0.788
_exptl_absorpt_correction_T_min 0.659
_exptl_absorpt_correction_type multi-scan
_exptl_absorpt_process_details 'Blessing, 1995'
_exptl_crystal_colour Colorless
_exptl_crystal_density_diffrn 1.770
_exptl_crystal_density_method 'not measured'
_exptl_crystal_description Prism
_exptl_crystal_F_000 1624
_exptl_crystal_size_max 0.50
_exptl_crystal_size_mid 0.45
_exptl_crystal_size_min 0.33
_refine_diff_density_max 2.065
_refine_diff_density_min -0.839
_refine_diff_density_rms 0.155
_refine_ls_extinction_method none
_refine_ls_goodness_of_fit_ref 1.021
_refine_ls_hydrogen_treatment constr
_refine_ls_matrix_type full
_refine_ls_number_parameters 417
_refine_ls_number_reflns 6912
_refine_ls_number_restraints 0
_refine_ls_restrained_S_all 1.021
_refine_ls_R_factor_all 0.1492
_refine_ls_R_factor_gt 0.1010
_refine_ls_shift/su_max 0.000
_refine_ls_shift/su_mean 0.000
_refine_ls_structure_factor_coef Fsqd
_refine_ls_weighting_details 'calc w=1/[\s^2^(Fo^2^)+(0.1377P)^2^+13.3989P] where P=(Fo^2^+2Fc^2^)/3'
_refine_ls_weighting_scheme calc
_refine_ls_wR_factor_gt 0.2458
_refine_ls_wR_factor_ref 0.2922
_reflns_number_gt 4435
_reflns_number_total 6912
_reflns_threshold_expression >2sigma(I)
_cod_data_source_file om800736w_si_002.cif
_cod_data_source_block zrcl7
_cod_depositor_comments
;
The following automatic conversions were performed:

'_exptl_absorpt_correction_type' value 'Multi-scan' changed to
'multi-scan' according to
/home/saulius/struct/CIF-dictionaries/cif_core.dic dictionary named
'cif_core.dic' version 2.4.2 from 2011-04-26.

Automatic conversion script
Id: cif_fix_values 1715 2011-07-08 13:25:40Z adriana 
;
_cod_original_sg_symbol_H-M 'P 21/n'
_cod_database_code 4068345

loop_
_symmetry_equiv_pos_as_xyz
'x, y, z'
'-x+1/2, y+1/2, -z+1/2'
'-x, -y, -z'
'x-1/2, -y-1/2, z-1/2'

loop_
_atom_site_label
_atom_site_type_symbol
_atom_site_fract_x
_atom_site_fract_y
_atom_site_fract_z
_atom_site_U_iso_or_equiv
_atom_site_adp_type
_atom_site_occupancy
_atom_site_symmetry_multiplicity
_atom_site_calc_flag
_atom_site_refinement_flags
Cl1 Cl 0.4602(2) 0.05951(14) 0.31930(9) 0.0363(5) Uani 1 1 d .
Cl2 Cl 0.1147(2) 0.03264(14) 0.33261(10) 0.0425(5) Uani 1 1 d .
Zr1 Zr 0.28342(7) 0.14627(5) 0.36465(3) 0.0302(3) Uani 1 1 d .
F1 F 0.5690(4) 0.3025(3) 0.3919(2) 0.0379(11) Uani 1 1 d .
F2 F 0.6239(5) 0.5040(3) 0.3862(2) 0.0416(11) Uani 1 1 d .
F3 F 0.4602(5) 0.6450(3) 0.4316(2) 0.0436(12) Uani 1 1 d .
F4 F 0.2474(5) 0.5804(3) 0.4847(2) 0.0472(13) Uani 1 1 d .
F5 F 0.1901(5) 0.3792(3) 0.4885(2) 0.0413(11) Uani 1 1 d .
F7 F 0.4968(5) 0.3979(3) 0.2833(2) 0.0411(11) Uani 1 1 d .
F8 F 0.6520(5) 0.3973(4) 0.1886(3) 0.0535(14) Uani 1 1 d .
F9 F 0.6269(6) 0.2556(4) 0.0999(2) 0.0596(15) Uani 1 1 d .
F10 F 0.4399(6) 0.1160(4) 0.1040(2) 0.0589(15) Uani 1 1 d .
F11 F 0.2818(5) 0.1162(4) 0.1984(2) 0.0477(13) Uani 1 1 d .
N1 N 0.3496(6) 0.2273(4) 0.4406(3) 0.0319(14) Uani 1 1 d .
N2 N 0.3167(6) 0.0268(4) 0.4498(3) 0.0310(14) Uani 1 1 d .
N3 N 0.3008(7) 0.2553(5) 0.2941(3) 0.0357(15) Uani 1 1 d .
N4 N 0.1126(6) 0.2612(4) 0.3718(3) 0.0313(14) Uani 1 1 d .
C1 C 0.3760(8) 0.3342(5) 0.4380(3) 0.0283(16) Uani 1 1 d .
C2 C 0.4867(8) 0.3696(6) 0.4124(4) 0.0354(19) Uani 1 1 d .
C3 C 0.5171(8) 0.4720(6) 0.4097(4) 0.0339(17) Uani 1 1 d .
C4 C 0.4331(8) 0.5432(5) 0.4344(3) 0.0330(17) Uani 1 1 d .
C5 C 0.3260(8) 0.5118(6) 0.4595(4) 0.0370(19) Uani 1 1 d .
C6 C 0.2979(7) 0.4077(6) 0.4609(4) 0.0330(17) Uani 1 1 d .
C7 C 0.3562(8) 0.1885(5) 0.5017(3) 0.0330(17) Uani 1 1 d .
H7A H 0.2942 0.2227 0.5263 0.040 Uiso 1 1 calc R
H7B H 0.4374 0.2036 0.5190 0.040 Uiso 1 1 calc R
C8 C 0.3345(8) 0.0750(6) 0.5032(3) 0.0300(16) Uani 1 1 d .
C9 C 0.3386(8) 0.0227(6) 0.5586(4) 0.0358(18) Uani 1 1 d .
H9 H 0.3496 0.0591 0.5946 0.043 Uiso 1 1 calc R
C10 C 0.3264(9) -0.0818(6) 0.5599(4) 0.041(2) Uani 1 1 d .
H10 H 0.3255 -0.1173 0.5966 0.050 Uiso 1 1 calc R
C11 C 0.3156(7) -0.1321(5) 0.5062(4) 0.0307(17) Uani 1 1 d .
H11 H 0.3124 -0.2035 0.5062 0.037 Uiso 1 1 calc R
C12 C 0.3093(7) -0.0805(6) 0.4515(4) 0.0328(17) Uani 1 1 d .
C13 C 0.3880(8) 0.2556(5) 0.2458(3) 0.0298(17) Uani 1 1 d .
C14 C 0.4806(8) 0.3243(6) 0.2413(4) 0.0351(18) Uani 1 1 d .
C15 C 0.5644(8) 0.3259(7) 0.1923(4) 0.041(2) Uani 1 1 d .
C16 C 0.5481(9) 0.2554(7) 0.1460(4) 0.042(2) Uani 1 1 d .
C17 C 0.4550(9) 0.1833(7) 0.1499(4) 0.043(2) Uani 1 1 d .
C18 C 0.3749(8) 0.1854(6) 0.1981(4) 0.0357(18) Uani 1 1 d .
C19 C 0.2177(9) 0.3446(6) 0.2883(4) 0.041(2) Uani 1 1 d .
H19A H 0.1875 0.3493 0.2467 0.050 Uiso 1 1 calc R
H19B H 0.2641 0.4067 0.2973 0.050 Uiso 1 1 calc R
C20 C 0.1093(8) 0.3373(6) 0.3302(4) 0.0325(17) Uani 1 1 d .
C21 C 0.0108(8) 0.4028(6) 0.3245(4) 0.041(2) Uani 1 1 d .
H21 H 0.0107 0.4541 0.2951 0.049 Uiso 1 1 calc R
C22 C -0.0876(9) 0.3918(6) 0.3627(4) 0.048(2) Uani 1 1 d .
H22 H -0.1555 0.4358 0.3592 0.057 Uiso 1 1 calc R
C23 C -0.0870(8) 0.3165(7) 0.4062(4) 0.042(2) Uani 1 1 d .
H23 H -0.1539 0.3089 0.4323 0.051 Uiso 1 1 calc R
C24 C 0.0158(8) 0.2515(6) 0.4106(4) 0.0361(18) Uani 1 1 d .
C25 C 0.2991(9) -0.1391(5) 0.3934(4) 0.038(2) Uani 1 1 d .
H25A H 0.3588 -0.1132 0.3651 0.058 Uiso 1 1 calc R
H25B H 0.2168 -0.1313 0.3768 0.058 Uiso 1 1 calc R
H25C H 0.3152 -0.2105 0.4010 0.058 Uiso 1 1 calc R
C26 C 0.0229(9) 0.1703(7) 0.4580(4) 0.044(2) Uani 1 1 d .
H26A H 0.1058 0.1673 0.4743 0.065 Uiso 1 1 calc R
H26B H 0.0017 0.1051 0.4403 0.065 Uiso 1 1 calc R
H26C H -0.0344 0.1859 0.4899 0.065 Uiso 1 1 calc R
C27 C 0.8975(10) 0.1540(7) 0.2427(5) 0.052(2) Uani 1 1 d .
H27A H 0.9445 0.1697 0.2793 0.062 Uiso 1 1 calc R
H27B H 0.9316 0.0916 0.2254 0.062 Uiso 1 1 calc R
Cl3 Cl 0.7408(3) 0.1327(2) 0.26169(15) 0.0745(9) Uani 1 1 d .
Cl4 Cl 0.9146(3) 0.2555(2) 0.19033(13) 0.0701(8) Uani 1 1 d .

loop_
_atom_site_aniso_label
_atom_site_aniso_U_11
_atom_site_aniso_U_22
_atom_site_aniso_U_33
_atom_site_aniso_U_23
_atom_site_aniso_U_13
_atom_site_aniso_U_12
Cl1 0.0437(12) 0.0337(9) 0.0316(10) -0.0017(7) 0.0043(8) 0.0057(8)
Cl2 0.0427(13) 0.0325(10) 0.0520(13) -0.0008(8) -0.0101(10) -0.0045(8)
Zr1 0.0348(5) 0.0269(4) 0.0290(4) -0.0005(3) 0.0019(3) -0.0006(3)
F1 0.037(3) 0.033(2) 0.044(3) 0.0013(19) 0.011(2) 0.004(2)
F2 0.041(3) 0.032(2) 0.052(3) 0.005(2) 0.012(2) -0.006(2)
F3 0.054(3) 0.023(2) 0.054(3) 0.0031(18) 0.001(3) 0.000(2)
F4 0.064(4) 0.028(2) 0.049(3) -0.0081(19) 0.008(3) 0.011(2)
F5 0.035(3) 0.043(3) 0.047(3) -0.006(2) 0.010(2) -0.001(2)
F7 0.049(3) 0.039(2) 0.035(3) -0.0019(19) 0.000(2) -0.006(2)
F8 0.037(3) 0.055(3) 0.069(4) 0.019(3) 0.013(3) 0.001(2)
F9 0.064(4) 0.076(4) 0.040(3) 0.008(3) 0.021(3) 0.016(3)
F10 0.081(4) 0.066(3) 0.030(3) -0.015(2) 0.006(3) 0.012(3)
F11 0.056(3) 0.050(3) 0.038(3) -0.008(2) 0.004(2) 0.001(3)
N1 0.037(4) 0.026(3) 0.033(4) -0.003(2) 0.001(3) -0.001(3)
N2 0.035(4) 0.027(3) 0.031(3) -0.002(2) 0.007(3) 0.001(3)
N3 0.036(4) 0.030(3) 0.041(4) 0.005(3) 0.007(3) 0.003(3)
N4 0.032(4) 0.031(3) 0.031(4) -0.004(2) 0.008(3) 0.001(3)
C1 0.038(4) 0.027(3) 0.020(4) 0.001(3) -0.002(3) -0.002(3)
C2 0.046(5) 0.031(4) 0.029(4) -0.008(3) 0.006(4) 0.001(3)
C3 0.037(5) 0.032(4) 0.033(4) 0.002(3) 0.002(3) 0.001(3)
C4 0.044(5) 0.026(3) 0.028(4) 0.000(3) -0.004(3) 0.009(3)
C5 0.046(5) 0.034(4) 0.030(4) 0.000(3) -0.009(4) 0.007(4)
C6 0.030(4) 0.033(4) 0.037(4) -0.004(3) 0.003(3) 0.001(3)
C7 0.047(5) 0.026(4) 0.026(4) -0.001(3) 0.000(3) -0.001(3)
C8 0.036(4) 0.036(4) 0.018(4) 0.002(3) 0.000(3) -0.006(3)
C9 0.041(5) 0.038(4) 0.028(4) -0.005(3) -0.002(3) -0.005(4)
C10 0.046(5) 0.039(4) 0.039(5) 0.007(3) -0.002(4) 0.001(4)
C11 0.029(4) 0.024(3) 0.039(4) 0.006(3) 0.000(3) 0.000(3)
C12 0.028(4) 0.035(4) 0.035(4) -0.003(3) 0.001(3) 0.000(3)
C13 0.039(5) 0.026(3) 0.025(4) 0.000(3) 0.008(3) 0.001(3)
C14 0.037(5) 0.033(4) 0.035(4) 0.009(3) 0.003(4) 0.011(3)
C15 0.036(5) 0.056(5) 0.032(5) 0.016(4) 0.010(4) 0.008(4)
C16 0.039(5) 0.058(5) 0.029(4) 0.006(4) 0.005(4) 0.025(4)
C17 0.050(6) 0.048(5) 0.033(5) -0.001(4) -0.006(4) 0.014(4)
C18 0.039(5) 0.034(4) 0.034(4) 0.000(3) 0.002(4) -0.002(4)
C19 0.044(5) 0.033(4) 0.048(5) 0.013(3) 0.018(4) 0.010(4)
C20 0.031(4) 0.036(4) 0.031(4) 0.000(3) 0.012(3) -0.005(3)
C21 0.044(5) 0.037(4) 0.041(5) 0.004(3) 0.011(4) 0.016(4)
C22 0.044(6) 0.036(4) 0.063(6) 0.007(4) 0.012(5) 0.017(4)
C23 0.023(4) 0.051(5) 0.054(6) -0.005(4) 0.011(4) 0.004(4)
C24 0.035(5) 0.035(4) 0.038(5) -0.008(3) 0.004(4) -0.001(3)
C25 0.058(6) 0.028(4) 0.029(4) -0.004(3) -0.008(4) 0.006(4)
C26 0.041(5) 0.050(5) 0.040(5) 0.007(4) 0.010(4) -0.002(4)
C27 0.048(6) 0.055(6) 0.053(6) 0.005(4) 0.003(5) 0.007(4)
Cl3 0.0539(18) 0.091(2) 0.078(2) 0.0295(16) 0.0055(15) 0.0086(15)
Cl4 0.068(2) 0.0811(19) 0.0613(18) 0.0109(13) 0.0128(14) 0.0022(14)

loop_
_atom_type_symbol
_atom_type_description
_atom_type_scat_dispersion_real
_atom_type_scat_dispersion_imag
_atom_type_scat_source
C C 0.0033 0.0016 'International Tables Vol C Tables 4.2.6.8 and 6.1.1.4'
H H 0.0000 0.0000 'International Tables Vol C Tables 4.2.6.8 and 6.1.1.4'
N N 0.0061 0.0033 'International Tables Vol C Tables 4.2.6.8 and 6.1.1.4'
F F 0.0171 0.0103 'International Tables Vol C Tables 4.2.6.8 and 6.1.1.4'
Cl Cl 0.1484 0.1585 'International Tables Vol C Tables 4.2.6.8 and 6.1.1.4'
Zr Zr -2.9673 0.5597 'International Tables Vol C Tables 4.2.6.8 and 6.1.1.4'

loop_
_geom_angle_atom_site_label_1
_geom_angle_atom_site_label_2
_geom_angle_atom_site_label_3
_geom_angle
N1 Zr1 N3 102.5(3)
N1 Zr1 N4 83.5(2)
N3 Zr1 N4 72.5(2)
N1 Zr1 Cl1 107.46(19)
N3 Zr1 Cl1 86.31(19)
N4 Zr1 Cl1 157.99(16)
N1 Zr1 Cl2 141.44(19)
N3 Zr1 Cl2 105.3(2)
N4 Zr1 Cl2 80.07(17)
Cl1 Zr1 Cl2 100.44(8)
N1 Zr1 N2 70.4(2)
N3 Zr1 N2 166.3(3)
N4 Zr1 N2 117.1(2)
Cl1 Zr1 N2 84.85(15)
Cl2 Zr1 N2 86.55(16)
C1 N1 C7 111.9(6)
C1 N1 Zr1 121.8(5)
C7 N1 Zr1 125.7(5)
C8 N2 C12 116.8(6)
C8 N2 Zr1 112.9(5)
C12 N2 Zr1 130.1(5)
C13 N3 C19 109.7(6)
C13 N3 Zr1 127.8(5)
C19 N3 Zr1 122.5(5)
C20 N4 C24 118.7(7)
C20 N4 Zr1 115.6(5)
C24 N4 Zr1 125.5(5)
C6 C1 C2 116.4(7)
C6 C1 N1 123.0(7)
C2 C1 N1 120.6(7)
F1 C2 C3 117.7(7)
F1 C2 C1 119.6(6)
C3 C2 C1 122.7(7)
F2 C3 C2 121.8(7)
F2 C3 C4 120.3(7)
C2 C3 C4 118.0(8)
C5 C4 F3 120.0(7)
C5 C4 C3 120.9(7)
F3 C4 C3 119.1(7)
C4 C5 F4 120.5(7)
C4 C5 C6 119.6(7)
F4 C5 C6 119.9(8)
F5 C6 C1 119.9(7)
F5 C6 C5 117.5(7)
C1 C6 C5 122.5(8)
N1 C7 C8 111.1(6)
N1 C7 H7A 109.4
C8 C7 H7A 109.4
N1 C7 H7B 109.4
C8 C7 H7B 109.4
H7A C7 H7B 108.0
N2 C8 C9 122.6(7)
N2 C8 C7 117.6(6)
C9 C8 C7 119.8(6)
C10 C9 C8 120.1(7)
C10 C9 H9 119.9
C8 C9 H9 119.9
C11 C10 C9 117.9(8)
C11 C10 H10 121.0
C9 C10 H10 121.0
C10 C11 C12 122.0(7)
C10 C11 H11 119.0
C12 C11 H11 119.0
C11 C12 N2 120.5(7)
C11 C12 C25 120.1(7)
N2 C12 C25 119.4(7)
C14 C13 C18 116.7(7)
C14 C13 N3 123.4(7)
C18 C13 N3 119.8(7)
C13 C14 F7 121.1(7)
C13 C14 C15 123.0(8)
F7 C14 C15 115.9(8)
F8 C15 C16 120.5(8)
F8 C15 C14 121.0(8)
C16 C15 C14 118.4(8)
F9 C16 C17 121.2(8)
F9 C16 C15 119.0(9)
C17 C16 C15 119.7(8)
F10 C17 C18 121.4(9)
F10 C17 C16 118.6(8)
C18 C17 C16 119.8(8)
F11 C18 C17 117.5(7)
F11 C18 C13 120.2(7)
C17 C18 C13 122.3(8)
N3 C19 C20 111.8(6)
N3 C19 H19A 109.2
C20 C19 H19A 109.2
N3 C19 H19B 109.2
C20 C19 H19B 109.2
H19A C19 H19B 107.9
N4 C20 C21 122.5(7)
N4 C20 C19 116.7(7)
C21 C20 C19 120.8(7)
C22 C21 C20 118.8(8)
C22 C21 H21 120.6
C20 C21 H21 120.6
C21 C22 C23 120.5(8)
C21 C22 H22 119.8
C23 C22 H22 119.8
C22 C23 C24 118.8(8)
C22 C23 H23 120.6
C24 C23 H23 120.6
N4 C24 C23 120.7(8)
N4 C24 C26 118.2(7)
C23 C24 C26 121.1(8)
C12 C25 H25A 109.5
C12 C25 H25B 109.5
H25A C25 H25B 109.5
C12 C25 H25C 109.5
H25A C25 H25C 109.5
H25B C25 H25C 109.5
C24 C26 H26A 109.5
C24 C26 H26B 109.5
H26A C26 H26B 109.5
C24 C26 H26C 109.5
H26A C26 H26C 109.5
H26B C26 H26C 109.5
Cl4 C27 Cl3 112.2(6)
Cl4 C27 H27A 109.2
Cl3 C27 H27A 109.2
Cl4 C27 H27B 109.2
Cl3 C27 H27B 109.2
H27A C27 H27B 107.9

loop_
_geom_bond_atom_site_label_1
_geom_bond_atom_site_label_2
_geom_bond_distance
Cl1 Zr1 2.433(2)
Cl2 Zr1 2.440(2)
Zr1 N1 2.096(6)
Zr1 N3 2.114(6)
Zr1 N4 2.375(6)
Zr1 N2 2.460(6)
F1 C2 1.325(9)
F2 C3 1.331(9)
F3 C4 1.358(8)
F4 C5 1.352(9)
F5 C6 1.364(9)
F7 C14 1.343(9)
F8 C15 1.326(10)
F9 C16 1.329(9)
F10 C17 1.347(10)
F11 C18 1.347(10)
N1 C1 1.422(9)
N1 C7 1.439(9)
N2 C8 1.346(9)
N2 C12 1.399(9)
N3 C13 1.425(10)
N3 C19 1.471(10)
N4 C20 1.351(10)
N4 C24 1.358(10)
C1 C6 1.373(10)
C1 C2 1.399(11)
C2 C3 1.375(10)
C3 C4 1.407(11)
C4 C5 1.345(12)
C5 C6 1.388(11)
C7 C8 1.496(10)
C7 H7A 0.9700
C7 H7B 0.9700
C8 C9 1.396(10)
C9 C10 1.368(11)
C9 H9 0.9300
C10 C11 1.357(11)
C10 H10 0.9300
C11 C12 1.380(11)
C11 H11 0.9300
C12 C25 1.493(10)
C13 C14 1.343(11)
C13 C18 1.398(10)
C14 C15 1.412(11)
C15 C16 1.381(13)
C16 C17 1.375(14)
C17 C18 1.371(12)
C19 C20 1.496(11)
C19 H19A 0.9700
C19 H19B 0.9700
C20 C21 1.365(11)
C21 C22 1.366(12)
C21 H21 0.9300
C22 C23 1.370(12)
C22 H22 0.9300
C23 C24 1.394(12)
C23 H23 0.9300
C24 C26 1.486(12)
C25 H25A 0.9600
C25 H25B 0.9600
C25 H25C 0.9600
C26 H26A 0.9600
C26 H26B 0.9600
C26 H26C 0.9600
C27 Cl4 1.764(10)
C27 Cl3 1.761(11)
C27 H27A 0.9700
C27 H27B 0.9700
